data_2212828
loop_
_publ_author_name
'Yu-Lin Zhu'
'Long-Sheng Wang'
'Qiang Li'
'Yong-Ge Wei'

_publ_section_title
;
 Bis(tetrabutylammonium) di-\m-bromido-bis[dibromidopalladate(II)]
;
_journal_coeditor_code CV2197
_journal_issue 4
_journal_name_full 'Acta Crystallographica Section E'
_journal_page_first m1004
_journal_page_last m1005
_journal_paper_doi 10.1107/S1600536807009919
_journal_volume 63
_journal_year 2007
_chemical_formula_iupac '(C16 H36 N)2 [Pd2 Br6]'
_chemical_formula_moiety '2(C16 H36 N +), Br6 Pd2 2-'
_chemical_formula_sum 'C32 H72 Br6 N2 Pd2'
_chemical_formula_weight 1177.18
_chemical_name_systematic
;
Bis(tetrabutylammonium) di-\m-bromido-bis[dibromidopalladate(II)]
;
_space_group_IT_number 14
_symmetry_cell_setting monoclinic
_symmetry_space_group_name_Hall '-P 2ybc'
_symmetry_space_group_name_H-M 'P 1 21/c 1'
_atom_sites_solution_hydrogens geom
_atom_sites_solution_primary direct
_atom_sites_solution_secondary difmap
_cell_angle_alpha 90.00
_cell_angle_beta 100.19(3)
_cell_angle_gamma 90.00
_cell_formula_units_Z 4
_cell_length_a 13.641(3)
_cell_length_b 14.869(3)
_cell_length_c 22.476(5)
_cell_measurement_reflns_used 24353
_cell_measurement_temperature 293(2)
_cell_measurement_theta_max 54.93
_cell_measurement_theta_min 6.07
_cell_volume 4486.9(17)
_computing_cell_refinement RAPID-AUTO
_computing_data_collection 'RAPID-AUTO (Rigaku, 1998)'
_computing_data_reduction RAPID-AUTO
_computing_molecular_graphics 'SHELXTL (Bruker, 2001)'
_computing_publication_material SHELXTL
_computing_structure_refinement 'SHELXL97 (Sheldrick, 1997)'
_computing_structure_solution 'SHELXS97 (Sheldrick, 1997)'
_diffrn_ambient_temperature 293(2)
_diffrn_measured_fraction_theta_full 0.996
_diffrn_measured_fraction_theta_max 0.996
_diffrn_measurement_device_type 'Bruker P4'
_diffrn_measurement_method \w
_diffrn_radiation_monochromator graphite
_diffrn_radiation_source 'fine-focus sealed tube'
_diffrn_radiation_type MoK\a
_diffrn_radiation_wavelength 0.71073
_diffrn_reflns_av_R_equivalents 0.0520
_diffrn_reflns_av_sigmaI/netI 0.0492
_diffrn_reflns_limit_h_max 14
_diffrn_reflns_limit_h_min -17
_diffrn_reflns_limit_k_max 19
_diffrn_reflns_limit_k_min -19
_diffrn_reflns_limit_l_max 29
_diffrn_reflns_limit_l_min -29
_diffrn_reflns_number 41842
_diffrn_reflns_theta_full 27.46
_diffrn_reflns_theta_max 27.46
_diffrn_reflns_theta_min 3.03
_diffrn_standards_decay_% 0
_diffrn_standards_interval_count 0
_diffrn_standards_number 0
_exptl_absorpt_coefficient_mu 6.167
_exptl_absorpt_correction_T_max 0.291
_exptl_absorpt_correction_T_min 0.237
_exptl_absorpt_correction_type multi-scan
_exptl_absorpt_process_details '(SADABS; Sheldrick, 1996)'
_exptl_crystal_colour black
_exptl_crystal_density_diffrn 1.743
_exptl_crystal_density_method 'not measured'
_exptl_crystal_description block
_exptl_crystal_F_000 2320
_exptl_crystal_size_max 0.70
_exptl_crystal_size_mid 0.20
_exptl_crystal_size_min 0.20
_refine_diff_density_max 0.698
_refine_diff_density_min -0.888
_refine_ls_extinction_method none
_refine_ls_goodness_of_fit_ref 1.049
_refine_ls_hydrogen_treatment constr
_refine_ls_matrix_type full
_refine_ls_number_parameters 379
_refine_ls_number_reflns 10238
_refine_ls_number_restraints 0
_refine_ls_restrained_S_all 1.049
_refine_ls_R_factor_all 0.0816
_refine_ls_R_factor_gt 0.0414
_refine_ls_shift/su_max 0.001
_refine_ls_shift/su_mean 0.000
_refine_ls_structure_factor_coef Fsqd
_refine_ls_weighting_details 'calc w=1/[\s^2^(Fo^2^)+(0.04P)^2^+1.4726P] where P=(Fo^2^+2Fc^2^)/3'
_refine_ls_weighting_scheme calc
_refine_ls_wR_factor_gt 0.0883
_refine_ls_wR_factor_ref 0.1008
_reflns_number_gt 6345
_reflns_number_total 10238
_reflns_threshold_expression I>2\s(I)
_cod_data_source_file cv2197.cif
_cod_data_source_block I
_cod_depositor_comments
;
The following automatic conversions were performed:
'_symmetry_cell_setting' value 'Monoclinic' changed to 'monoclinic'
according to '/home/saulius/struct/CIF-dictionaries/cif_core.dic'
dictionary named 'cif_core.dic' version 2.4.1 from 2010-06-29.

Automatic conversion script
Id: cif_fix_enum 1527 2010-12-29 10:47:43Z saulius 

The following automatic conversions were performed:

'_symmetry_cell_setting' value 'Monoclinic' changed to 'monoclinic'
according to /home/saulius/struct/CIF-dictionaries/cif_core.dic
dictionary named 'cif_core.dic' version 2.4.1 from 2010-06-29.

Automatic conversion script
Id: cif_fix_values 1715 2011-07-08 13:25:40Z adriana 
;
_cod_original_cell_volume 4486.8(16)
_cod_original_sg_symbol_H-M 'P 21/c'
_cod_database_code 2212828
_cod_database_fobs_code 2212828

loop_
_symmetry_equiv_pos_as_xyz
'x, y, z'
'-x, y+1/2, -z+1/2'
'-x, -y, -z'
'x, -y-1/2, z-1/2'

loop_
_atom_site_type_symbol
_atom_site_label
_atom_site_fract_x
_atom_site_fract_y
_atom_site_fract_z
_atom_site_U_iso_or_equiv
_atom_site_adp_type
_atom_site_calc_flag
_atom_site_refinement_flags
_atom_site_occupancy
Pd Pd1 0.65099(2) 0.71073(3) 0.403568(14) 0.05555(11) Uani d . 1
Pd Pd2 0.87817(2) 0.66818(2) 0.348743(13) 0.04894(10) Uani d . 1
Br Br1 0.47786(4) 0.68965(4) 0.36273(3) 0.08497(18) Uani d . 1
Br Br2 0.61144(4) 0.78386(5) 0.49247(2) 0.08827(19) Uani d . 1
Br Br3 0.70051(3) 0.64346(4) 0.31381(2) 0.07708(17) Uani d . 1
Br Br4 0.82973(3) 0.72086(4) 0.442141(19) 0.07020(15) Uani d . 1
Br Br5 0.91453(4) 0.61658(4) 0.25307(2) 0.07664(16) Uani d . 1
Br Br6 1.05160(3) 0.69633(4) 0.38971(2) 0.07244(15) Uani d . 1
N N1 1.2064(2) 0.4125(2) 0.35062(14) 0.0471(8) Uani d . 1
N N2 1.2858(2) 0.9296(2) 0.38656(14) 0.0515(8) Uani d . 1
C C111 1.1229(3) 0.3707(3) 0.3783(2) 0.0593(11) Uani d . 1
H H11D 1.0959 0.3203 0.3533 0.071 Uiso calc R 1
H H11E 1.1515 0.3470 0.4178 0.071 Uiso calc R 1
C C112 1.0383(3) 0.4324(3) 0.3857(2) 0.0720(13) Uani d . 1
H H11F 1.0051 0.4529 0.3462 0.086 Uiso calc R 1
H H11G 1.0643 0.4847 0.4091 0.086 Uiso calc R 1
C C113 0.9642(4) 0.3845(4) 0.4173(2) 0.0806(15) Uani d . 1
H H11H 0.9378 0.3329 0.3933 0.097 Uiso calc R 1
H H11I 0.9985 0.3625 0.4560 0.097 Uiso calc R 1
C C114 0.8805(5) 0.4429(5) 0.4271(4) 0.131(3) Uani d . 1
H H11A 0.8354 0.4089 0.4466 0.196 Uiso calc R 1
H H11B 0.8459 0.4646 0.3888 0.196 Uiso calc R 1
H H11C 0.9059 0.4929 0.4521 0.196 Uiso calc R 1
C C121 1.1682(3) 0.4497(3) 0.28813(17) 0.0512(10) Uani d . 1
H H12D 1.2234 0.4780 0.2734 0.061 Uiso calc R 1
H H12E 1.1197 0.4962 0.2916 0.061 Uiso calc R 1
C C122 1.1203(3) 0.3820(3) 0.2410(2) 0.0688(13) Uani d . 1
H H12F 1.0602 0.3582 0.2527 0.083 Uiso calc R 1
H H12G 1.1658 0.3323 0.2393 0.083 Uiso calc R 1
C C123 1.0944(4) 0.4258(4) 0.1787(2) 0.0773(15) Uani d . 1
H H12H 1.0513 0.3855 0.1519 0.093 Uiso calc R 1
H H12I 1.0575 0.4807 0.1822 0.093 Uiso calc R 1
C C124 1.1831(5) 0.4475(4) 0.1510(2) 0.0983(19) Uani d . 1
H H12A 1.1618 0.4751 0.1122 0.147 Uiso calc R 1
H H12B 1.2190 0.3933 0.1461 0.147 Uiso calc R 1
H H12C 1.2257 0.4883 0.1768 0.147 Uiso calc R 1
C C131 1.2829(3) 0.3379(3) 0.34901(19) 0.0544(11) Uani d . 1
H H13D 1.3059 0.3173 0.3901 0.065 Uiso calc R 1
H H13E 1.2497 0.2877 0.3264 0.065 Uiso calc R 1
C C132 1.3721(3) 0.3627(3) 0.3220(2) 0.0611(12) Uani d . 1
H H13F 1.4025 0.4167 0.3413 0.073 Uiso calc R 1
H H13G 1.3515 0.3752 0.2792 0.073 Uiso calc R 1
C C133 1.4475(3) 0.2869(3) 0.3301(2) 0.0711(14) Uani d . 1
H H13H 1.4163 0.2330 0.3111 0.085 Uiso calc R 1
H H13I 1.4676 0.2747 0.3729 0.085 Uiso calc R 1
C C134 1.5392(4) 0.3084(4) 0.3031(2) 0.0892(18) Uani d . 1
H H13A 1.5844 0.2584 0.3094 0.134 Uiso calc R 1
H H13B 1.5713 0.3609 0.3224 0.134 Uiso calc R 1
H H13C 1.5199 0.3194 0.2606 0.134 Uiso calc R 1
C C141 1.2523(3) 0.4917(3) 0.38825(17) 0.0516(10) Uani d . 1
H H14D 1.3029 0.5179 0.3683 0.062 Uiso calc R 1
H H14E 1.2009 0.5368 0.3884 0.062 Uiso calc R 1
C C142 1.2987(3) 0.4719(3) 0.45290(18) 0.0611(12) Uani d . 1
H H14F 1.3512 0.4277 0.4538 0.073 Uiso calc R 1
H H14G 1.2488 0.4472 0.4741 0.073 Uiso calc R 1
C C143 1.3415(4) 0.5572(3) 0.48404(19) 0.0688(13) Uani d . 1
H H14H 1.3894 0.5827 0.4616 0.083 Uiso calc R 1
H H14I 1.2883 0.6007 0.4835 0.083 Uiso calc R 1
C C144 1.3919(4) 0.5414(4) 0.5488(2) 0.0931(18) Uani d . 1
H H14A 1.4178 0.5973 0.5664 0.140 Uiso calc R 1
H H14B 1.4454 0.4993 0.5495 0.140 Uiso calc R 1
H H14C 1.3444 0.5177 0.5715 0.140 Uiso calc R 1
C C211 1.3929(3) 0.9383(3) 0.3763(2) 0.0713(13) Uani d . 1
H H21D 1.4325 0.9628 0.4128 0.086 Uiso calc R 1
H H21E 1.4179 0.8784 0.3708 0.086 Uiso calc R 1
C C212 1.4099(4) 0.9943(4) 0.3249(3) 0.0903(16) Uani d . 1
H H21F 1.3846 1.0546 0.3286 0.108 Uiso calc R 1
H H21G 1.3760 0.9686 0.2871 0.108 Uiso calc R 1
C C213 1.5260(4) 0.9969(5) 0.3262(3) 0.108(2) Uani d . 1
H H21H 1.5590 1.0229 0.3641 0.130 Uiso calc R 1
H H21I 1.5508 0.9361 0.3236 0.130 Uiso calc R 1
C C214 1.5486(5) 1.0504(5) 0.2757(4) 0.135(3) Uani d . 1
H H21A 1.6193 1.0511 0.2769 0.202 Uiso calc R 1
H H21B 1.5251 1.1108 0.2788 0.202 Uiso calc R 1
H H21C 1.5162 1.0243 0.2383 0.202 Uiso calc R 1
C C221 1.2172(3) 0.8959(3) 0.33036(18) 0.0573(11) Uani d . 1
H H22D 1.1509 0.8899 0.3399 0.069 Uiso calc R 1
H H22E 1.2139 0.9419 0.2995 0.069 Uiso calc R 1
C C222 1.2434(3) 0.8091(3) 0.30379(19) 0.0589(11) Uani d . 1
H H22F 1.2443 0.7614 0.3334 0.071 Uiso calc R 1
H H22G 1.3096 0.8135 0.2938 0.071 Uiso calc R 1
C C223 1.1695(4) 0.7859(3) 0.2476(2) 0.0725(14) Uani d . 1
H H22H 1.1029 0.7881 0.2570 0.087 Uiso calc R 1
H H22I 1.1735 0.8312 0.2170 0.087 Uiso calc R 1
C C224 1.1855(4) 0.6961(4) 0.2222(2) 0.0886(17) Uani d . 1
H H22A 1.1361 0.6858 0.1867 0.133 Uiso calc R 1
H H22B 1.1801 0.6506 0.2517 0.133 Uiso calc R 1
H H22C 1.2507 0.6938 0.2116 0.133 Uiso calc R 1
C C231 1.2483(3) 1.0205(3) 0.4031(2) 0.0637(12) Uani d . 1
H H23D 1.2975 1.0463 0.4350 0.076 Uiso calc R 1
H H23E 1.2437 1.0597 0.3681 0.076 Uiso calc R 1
C C232 1.1489(3) 1.0209(3) 0.4236(2) 0.0712(13) Uani d . 1
H H23F 1.1002 0.9902 0.3938 0.085 Uiso calc R 1
H H23G 1.1547 0.9882 0.4614 0.085 Uiso calc R 1
C C233 1.1134(4) 1.1145(4) 0.4324(3) 0.0937(17) Uani d . 1
H H23H 1.1639 1.1455 0.4608 0.112 Uiso calc R 1
H H23I 1.1062 1.1462 0.3941 0.112 Uiso calc R 1
C C234 1.0167(4) 1.1192(4) 0.4549(3) 0.106(2) Uani d . 1
H H23A 0.9981 1.1810 0.4583 0.159 Uiso calc R 1
H H23B 1.0240 1.0909 0.4938 0.159 Uiso calc R 1
H H23C 0.9661 1.0888 0.4270 0.159 Uiso calc R 1
C C241 1.2857(3) 0.8611(3) 0.43660(18) 0.0611(12) Uani d . 1
H H24D 1.3145 0.8056 0.4249 0.073 Uiso calc R 1
H H24E 1.2171 0.8484 0.4400 0.073 Uiso calc R 1
C C242 1.3419(4) 0.8886(4) 0.4988(2) 0.0800(15) Uani d . 1
H H24F 1.4101 0.9037 0.4960 0.096 Uiso calc R 1
H H24G 1.3109 0.9416 0.5126 0.096 Uiso calc R 1
C C243 1.3415(4) 0.8132(4) 0.5441(2) 0.0936(18) Uani d . 1
H H24H 1.3681 0.7595 0.5283 0.112 Uiso calc R 1
H H24I 1.3860 0.8294 0.5812 0.112 Uiso calc R 1
C C244 1.2454(5) 0.7920(6) 0.5587(3) 0.132(3) Uani d . 1
H H24A 1.2522 0.7431 0.5871 0.198 Uiso calc R 1
H H24B 1.2007 0.7749 0.5226 0.198 Uiso calc R 1
H H24C 1.2195 0.8437 0.5762 0.198 Uiso calc R 1

loop_
_atom_site_aniso_label
_atom_site_aniso_U_11
_atom_site_aniso_U_22
_atom_site_aniso_U_33
_atom_site_aniso_U_12
_atom_site_aniso_U_13
_atom_site_aniso_U_23
Pd1 0.04746(19) 0.0662(2) 0.05327(19) 0.01114(16) 0.00961(14) 0.00953(16)
Pd2 0.04530(17) 0.0498(2) 0.05181(18) 0.00214(14) 0.00882(13) 0.00025(15)
Br1 0.0505(3) 0.1038(5) 0.0987(4) 0.0160(3) 0.0080(3) 0.0112(3)
Br2 0.0817(4) 0.1140(5) 0.0726(3) 0.0258(3) 0.0230(3) -0.0066(3)
Br3 0.0485(3) 0.1191(5) 0.0615(3) -0.0007(3) 0.0037(2) -0.0194(3)
Br4 0.0550(3) 0.1010(4) 0.0533(3) 0.0045(3) 0.0059(2) -0.0116(3)
Br5 0.0809(3) 0.0830(4) 0.0707(3) 0.0005(3) 0.0262(3) -0.0181(3)
Br6 0.0481(3) 0.0704(4) 0.0973(4) -0.0034(2) 0.0087(2) -0.0051(3)
N1 0.0489(18) 0.0352(19) 0.0577(19) 0.0032(15) 0.0113(15) 0.0045(15)
N2 0.0480(19) 0.044(2) 0.061(2) -0.0021(16) 0.0029(16) -0.0034(17)
C111 0.054(2) 0.044(3) 0.083(3) -0.005(2) 0.020(2) 0.006(2)
C112 0.056(3) 0.059(3) 0.109(4) 0.001(2) 0.037(3) 0.008(3)
C113 0.069(3) 0.079(4) 0.101(4) 0.001(3) 0.034(3) 0.016(3)
C114 0.101(5) 0.102(6) 0.213(8) 0.014(4) 0.093(5) 0.035(5)
C121 0.045(2) 0.044(2) 0.063(2) -0.0027(19) 0.0061(19) 0.004(2)
C122 0.066(3) 0.056(3) 0.078(3) -0.016(2) -0.006(2) 0.004(2)
C123 0.076(3) 0.069(4) 0.076(3) 0.002(3) -0.017(3) -0.009(3)
C124 0.118(5) 0.098(5) 0.075(3) -0.015(4) 0.007(3) -0.013(3)
C131 0.057(3) 0.040(3) 0.064(2) 0.010(2) 0.004(2) 0.005(2)
C132 0.054(3) 0.059(3) 0.069(3) 0.010(2) 0.007(2) -0.003(2)
C133 0.065(3) 0.071(4) 0.075(3) 0.024(3) 0.007(2) -0.007(3)
C134 0.068(3) 0.120(5) 0.081(3) 0.031(3) 0.019(3) -0.009(3)
C141 0.053(2) 0.039(2) 0.065(3) -0.0022(19) 0.015(2) 0.000(2)
C142 0.068(3) 0.053(3) 0.062(3) -0.003(2) 0.013(2) -0.001(2)
C143 0.071(3) 0.067(3) 0.069(3) -0.003(3) 0.013(2) -0.009(2)
C144 0.098(4) 0.096(5) 0.078(3) 0.007(3) -0.004(3) -0.025(3)
C211 0.054(3) 0.063(3) 0.094(3) 0.000(2) 0.006(2) 0.002(3)
C212 0.091(4) 0.076(4) 0.109(4) 0.003(3) 0.032(3) 0.009(3)
C213 0.096(5) 0.099(5) 0.142(6) -0.024(4) 0.052(4) 0.004(4)
C214 0.098(5) 0.091(5) 0.229(8) 0.003(4) 0.067(5) 0.007(6)
C221 0.050(2) 0.057(3) 0.061(2) 0.003(2) 0.001(2) 0.000(2)
C222 0.050(2) 0.056(3) 0.070(3) 0.002(2) 0.010(2) -0.007(2)
C223 0.075(3) 0.072(4) 0.064(3) 0.010(3) -0.004(2) -0.011(3)
C224 0.095(4) 0.078(4) 0.095(4) -0.013(3) 0.024(3) -0.025(3)
C231 0.066(3) 0.049(3) 0.073(3) 0.000(2) 0.004(2) -0.006(2)
C232 0.058(3) 0.058(3) 0.094(3) 0.009(2) 0.003(2) -0.009(3)
C233 0.102(4) 0.067(4) 0.116(4) 0.016(3) 0.032(3) -0.011(3)
C234 0.073(4) 0.092(5) 0.152(6) 0.015(3) 0.015(4) -0.040(4)
C241 0.061(3) 0.051(3) 0.067(3) 0.000(2) 0.000(2) 0.006(2)
C242 0.087(4) 0.074(4) 0.072(3) -0.002(3) -0.005(3) 0.004(3)
C243 0.097(4) 0.101(5) 0.080(4) 0.014(4) 0.007(3) 0.007(3)
C244 0.110(6) 0.194(9) 0.096(5) 0.002(6) 0.030(4) 0.022(5)

loop_
_atom_type_symbol
_atom_type_description
_atom_type_scat_dispersion_real
_atom_type_scat_dispersion_imag
_atom_type_scat_source
C C 0.0033 0.0016
; International Tables for Crystallography (1992).
Vol. C, Tables 4.2.6.8 and 6.1.1.4
;
H H 0.0000 0.0000
; International Tables for Crystallography (1992).
Vol. C, Tables 4.2.6.8 and 6.1.1.4
;
N N 0.0061 0.0033
; International Tables for Crystallography (1992).
Vol. C, Tables 4.2.6.8 and 6.1.1.4
;
Br Br -0.2901 2.4595
; International Tables for Crystallography (1992).
Vol. C, Tables 4.2.6.8 and 6.1.1.4
;
Pd Pd -0.9988 1.0072
; International Tables for Crystallography (1992).
Vol. C, Tables 4.2.6.8 and 6.1.1.4
;

loop_
_geom_angle_atom_site_label_1
_geom_angle_atom_site_label_2
_geom_angle_atom_site_label_3
_geom_angle
_geom_angle_publ_flag
Br1 Pd1 Br2 91.52(3) y
Br1 Pd1 Br4 175.62(3) y
Br2 Pd1 Br4 91.92(3) y
Br1 Pd1 Br3 91.59(3) y
Br2 Pd1 Br3 176.18(3) y
Br4 Pd1 Br3 85.08(3) y
Br5 Pd2 Br6 93.03(3) y
Br5 Pd2 Br4 176.15(2) y
Br6 Pd2 Br4 90.71(3) y
Br5 Pd2 Br3 90.82(3) y
Br6 Pd2 Br3 176.15(2) y
Br4 Pd2 Br3 85.43(3) y
Pd2 Br3 Pd1 94.38(3) y
Pd2 Br4 Pd1 94.59(3) y
C121 N1 C141 105.9(3) ?
C121 N1 C111 111.6(3) ?
C141 N1 C111 110.6(3) ?
C121 N1 C131 111.6(3) ?
C141 N1 C131 111.1(3) ?
C111 N1 C131 106.1(3) ?
C231 N2 C221 108.2(3) ?
C231 N2 C241 111.9(3) ?
C221 N2 C241 108.3(3) ?
C231 N2 C211 109.6(3) ?
C221 N2 C211 111.6(3) ?
C241 N2 C211 107.2(3) ?
C112 C111 N1 116.0(4) ?
C112 C111 H11D 108.3 ?
N1 C111 H11D 108.3 ?
C112 C111 H11E 108.3 ?
N1 C111 H11E 108.3 ?
H11D C111 H11E 107.4 ?
C111 C112 C113 110.7(4) ?
C111 C112 H11F 109.5 ?
C113 C112 H11F 109.5 ?
C111 C112 H11G 109.5 ?
C113 C112 H11G 109.5 ?
H11F C112 H11G 108.1 ?
C114 C113 C112 113.0(5) ?
C114 C113 H11H 109.0 ?
C112 C113 H11H 109.0 ?
C114 C113 H11I 109.0 ?
C112 C113 H11I 109.0 ?
H11H C113 H11I 107.8 ?
C113 C114 H11A 109.5 ?
C113 C114 H11B 109.5 ?
H11A C114 H11B 109.5 ?
C113 C114 H11C 109.5 ?
H11A C114 H11C 109.5 ?
H11B C114 H11C 109.5 ?
N1 C121 C122 116.0(3) ?
N1 C121 H12D 108.3 ?
C122 C121 H12D 108.3 ?
N1 C121 H12E 108.3 ?
C122 C121 H12E 108.3 ?
H12D C121 H12E 107.4 ?
C121 C122 C123 110.9(4) ?
C121 C122 H12F 109.5 ?
C123 C122 H12F 109.5 ?
C121 C122 H12G 109.5 ?
C123 C122 H12G 109.5 ?
H12F C122 H12G 108.0 ?
C124 C123 C122 113.7(4) ?
C124 C123 H12H 108.8 ?
C122 C123 H12H 108.8 ?
C124 C123 H12I 108.8 ?
C122 C123 H12I 108.8 ?
H12H C123 H12I 107.7 ?
C123 C124 H12A 109.5 ?
C123 C124 H12B 109.5 ?
H12A C124 H12B 109.5 ?
C123 C124 H12C 109.5 ?
H12A C124 H12C 109.5 ?
H12B C124 H12C 109.5 ?
C132 C131 N1 116.0(3) ?
C132 C131 H13D 108.3 ?
N1 C131 H13D 108.3 ?
C132 C131 H13E 108.3 ?
N1 C131 H13E 108.3 ?
H13D C131 H13E 107.4 ?
C131 C132 C133 110.5(4) ?
C131 C132 H13F 109.5 ?
C133 C132 H13F 109.5 ?
C131 C132 H13G 109.5 ?
C133 C132 H13G 109.5 ?
H13F C132 H13G 108.1 ?
C132 C133 C134 112.7(4) ?
C132 C133 H13H 109.1 ?
C134 C133 H13H 109.1 ?
C132 C133 H13I 109.1 ?
C134 C133 H13I 109.1 ?
H13H C133 H13I 107.8 ?
C133 C134 H13A 109.5 ?
C133 C134 H13B 109.5 ?
H13A C134 H13B 109.5 ?
C133 C134 H13C 109.5 ?
H13A C134 H13C 109.5 ?
H13B C134 H13C 109.5 ?
C142 C141 N1 116.6(3) ?
C142 C141 H14D 108.2 ?
N1 C141 H14D 108.2 ?
C142 C141 H14E 108.2 ?
N1 C141 H14E 108.2 ?
H14D C141 H14E 107.3 ?
C141 C142 C143 110.1(4) ?
C141 C142 H14F 109.6 ?
C143 C142 H14F 109.6 ?
C141 C142 H14G 109.6 ?
C143 C142 H14G 109.6 ?
H14F C142 H14G 108.1 ?
C144 C143 C142 112.7(4) ?
C144 C143 H14H 109.0 ?
C142 C143 H14H 109.0 ?
C144 C143 H14I 109.0 ?
C142 C143 H14I 109.0 ?
H14H C143 H14I 107.8 ?
C143 C144 H14A 109.5 ?
C143 C144 H14B 109.5 ?
H14A C144 H14B 109.5 ?
C143 C144 H14C 109.5 ?
H14A C144 H14C 109.5 ?
H14B C144 H14C 109.5 ?
C212 C211 N2 117.0(4) ?
C212 C211 H21D 108.0 ?
N2 C211 H21D 108.0 ?
C212 C211 H21E 108.0 ?
N2 C211 H21E 108.0 ?
H21D C211 H21E 107.3 ?
C211 C212 C213 107.1(5) ?
C211 C212 H21F 110.3 ?
C213 C212 H21F 110.3 ?
C211 C212 H21G 110.3 ?
C213 C212 H21G 110.3 ?
H21F C212 H21G 108.5 ?
C214 C213 C212 110.3(6) ?
C214 C213 H21H 109.6 ?
C212 C213 H21H 109.6 ?
C214 C213 H21I 109.6 ?
C212 C213 H21I 109.6 ?
H21H C213 H21I 108.1 ?
C213 C214 H21A 109.5 ?
C213 C214 H21B 109.5 ?
H21A C214 H21B 109.5 ?
C213 C214 H21C 109.5 ?
H21A C214 H21C 109.5 ?
H21B C214 H21C 109.5 ?
C222 C221 N2 117.5(3) ?
C222 C221 H22D 107.9 ?
N2 C221 H22D 107.9 ?
C222 C221 H22E 107.9 ?
N2 C221 H22E 107.9 ?
H22D C221 H22E 107.2 ?
C221 C222 C223 111.1(4) ?
C221 C222 H22F 109.4 ?
C223 C222 H22F 109.4 ?
C221 C222 H22G 109.4 ?
C223 C222 H22G 109.4 ?
H22F C222 H22G 108.0 ?
C224 C223 C222 113.9(4) ?
C224 C223 H22H 108.8 ?
C222 C223 H22H 108.8 ?
C224 C223 H22I 108.8 ?
C222 C223 H22I 108.8 ?
H22H C223 H22I 107.7 ?
C223 C224 H22A 109.5 ?
C223 C224 H22B 109.5 ?
H22A C224 H22B 109.5 ?
C223 C224 H22C 109.5 ?
H22A C224 H22C 109.5 ?
H22B C224 H22C 109.5 ?
C232 C231 N2 116.1(4) ?
C232 C231 H23D 108.3 ?
N2 C231 H23D 108.3 ?
C232 C231 H23E 108.3 ?
N2 C231 H23E 108.3 ?
H23D C231 H23E 107.4 ?
C233 C232 C231 111.9(4) ?
C233 C232 H23F 109.2 ?
C231 C232 H23F 109.2 ?
C233 C232 H23G 109.2 ?
C231 C232 H23G 109.2 ?
H23F C232 H23G 107.9 ?
C234 C233 C232 114.4(5) ?
C234 C233 H23H 108.7 ?
C232 C233 H23H 108.7 ?
C234 C233 H23I 108.7 ?
C232 C233 H23I 108.7 ?
H23H C233 H23I 107.6 ?
C233 C234 H23A 109.5 ?
C233 C234 H23B 109.5 ?
H23A C234 H23B 109.5 ?
C233 C234 H23C 109.5 ?
H23A C234 H23C 109.5 ?
H23B C234 H23C 109.5 ?
N2 C241 C242 115.6(4) ?
N2 C241 H24D 108.4 ?
C242 C241 H24D 108.4 ?
N2 C241 H24E 108.4 ?
C242 C241 H24E 108.4 ?
H24D C241 H24E 107.4 ?
C243 C242 C241 110.9(4) ?
C243 C242 H24F 109.5 ?
C241 C242 H24F 109.5 ?
C243 C242 H24G 109.5 ?
C241 C242 H24G 109.5 ?
H24F C242 H24G 108.1 ?
C244 C243 C242 115.3(5) ?
C244 C243 H24H 108.5 ?
C242 C243 H24H 108.5 ?
C244 C243 H24I 108.5 ?
C242 C243 H24I 108.5 ?
H24H C243 H24I 107.5 ?
C243 C244 H24A 109.5 ?
C243 C244 H24B 109.5 ?
H24A C244 H24B 109.5 ?
C243 C244 H24C 109.5 ?
H24A C244 H24C 109.5 ?
H24B C244 H24C 109.5 ?

loop_
_geom_bond_atom_site_label_1
_geom_bond_atom_site_label_2
_geom_bond_distance
_geom_bond_publ_flag
Pd1 Br1 2.3982(9) y
Pd1 Br2 2.4181(8) y
Pd1 Br4 2.4435(8) y
Pd1 Br3 2.4513(7) y
Pd2 Br5 2.4158(7) y
Pd2 Br6 2.4185(8) y
Pd2 Br4 2.4389(7) y
Pd2 Br3 2.4396(8) y
N1 C121 1.514(5) ?
N1 C141 1.519(5) ?
N1 C111 1.523(5) ?
N1 C131 1.527(5) ?
N2 C231 1.515(5) ?
N2 C221 1.517(5) ?
N2 C241 1.518(5) ?
N2 C211 1.524(5) ?
C111 C112 1.506(6) ?
C111 H11D 0.9700 ?
C111 H11E 0.9700 ?
C112 C113 1.512(6) ?
C112 H11F 0.9700 ?
C112 H11G 0.9700 ?
C113 C114 1.482(7) ?
C113 H11H 0.9700 ?
C113 H11I 0.9700 ?
C114 H11A 0.9600 ?
C114 H11B 0.9600 ?
C114 H11C 0.9600 ?
C121 C122 1.521(6) ?
C121 H12D 0.9700 ?
C121 H12E 0.9700 ?
C122 C123 1.529(6) ?
C122 H12F 0.9700 ?
C122 H12G 0.9700 ?
C123 C124 1.490(7) ?
C123 H12H 0.9700 ?
C123 H12I 0.9700 ?
C124 H12A 0.9600 ?
C124 H12B 0.9600 ?
C124 H12C 0.9600 ?
C131 C132 1.500(6) ?
C131 H13D 0.9700 ?
C131 H13E 0.9700 ?
C132 C133 1.514(6) ?
C132 H13F 0.9700 ?
C132 H13G 0.9700 ?
C133 C134 1.518(7) ?
C133 H13H 0.9700 ?
C133 H13I 0.9700 ?
C134 H13A 0.9600 ?
C134 H13B 0.9600 ?
C134 H13C 0.9600 ?
C141 C142 1.508(5) ?
C141 H14D 0.9700 ?
C141 H14E 0.9700 ?
C142 C143 1.515(6) ?
C142 H14F 0.9700 ?
C142 H14G 0.9700 ?
C143 C144 1.513(6) ?
C143 H14H 0.9700 ?
C143 H14I 0.9700 ?
C144 H14A 0.9600 ?
C144 H14B 0.9600 ?
C144 H14C 0.9600 ?
C211 C212 1.476(7) ?
C211 H21D 0.9700 ?
C211 H21E 0.9700 ?
C212 C213 1.579(7) ?
C212 H21F 0.9700 ?
C212 H21G 0.9700 ?
C213 C214 1.464(8) ?
C213 H21H 0.9700 ?
C213 H21I 0.9700 ?
C214 H21A 0.9600 ?
C214 H21B 0.9600 ?
C214 H21C 0.9600 ?
C221 C222 1.493(6) ?
C221 H22D 0.9700 ?
C221 H22E 0.9700 ?
C222 C223 1.510(6) ?
C222 H22F 0.9700 ?
C222 H22G 0.9700 ?
C223 C224 1.484(7) ?
C223 H22H 0.9700 ?
C223 H22I 0.9700 ?
C224 H22A 0.9600 ?
C224 H22B 0.9600 ?
C224 H22C 0.9600 ?
C231 C232 1.507(6) ?
C231 H23D 0.9700 ?
C231 H23E 0.9700 ?
C232 C233 1.498(7) ?
C232 H23F 0.9700 ?
C232 H23G 0.9700 ?
C233 C234 1.495(7) ?
C233 H23H 0.9700 ?
C233 H23I 0.9700 ?
C234 H23A 0.9600 ?
C234 H23B 0.9600 ?
C234 H23C 0.9600 ?
C241 C242 1.527(6) ?
C241 H24D 0.9700 ?
C241 H24E 0.9700 ?
C242 C243 1.515(7) ?
C242 H24F 0.9700 ?
C242 H24G 0.9700 ?
C243 C244 1.440(8) ?
C243 H24H 0.9700 ?
C243 H24I 0.9700 ?
C244 H24A 0.9600 ?
C244 H24B 0.9600 ?
C244 H24C 0.9600 ?

loop_
_geom_torsion_atom_site_label_1
_geom_torsion_atom_site_label_2
_geom_torsion_atom_site_label_3
_geom_torsion_atom_site_label_4
_geom_torsion
Br5 Pd2 Br3 Pd1 -173.68(2)
Br6 Pd2 Br3 Pd1 5.2(4)
Br4 Pd2 Br3 Pd1 5.43(2)
Br1 Pd1 Br3 Pd2 177.43(2)
Br2 Pd1 Br3 Pd2 32.9(4)
Br4 Pd1 Br3 Pd2 -5.42(2)
Br5 Pd2 Br4 Pd1 7.9(4)
Br6 Pd2 Br4 Pd1 174.53(2)
Br3 Pd2 Br4 Pd1 -5.45(2)
Br1 Pd1 Br4 Pd2 46.1(3)
Br2 Pd1 Br4 Pd2 -172.21(3)
Br3 Pd1 Br4 Pd2 5.42(2)
C121 N1 C111 C112 -59.2(5)
C141 N1 C111 C112 58.4(5)
C131 N1 C111 C112 179.1(4)
N1 C111 C112 C113 -176.3(4)
C111 C112 C113 C114 178.6(5)
C141 N1 C121 C122 178.7(4)
C111 N1 C121 C122 -60.9(5)
C131 N1 C121 C122 57.6(5)
N1 C121 C122 C123 -174.3(4)
C121 C122 C123 C124 71.1(6)
C121 N1 C131 C132 56.9(4)
C141 N1 C131 C132 -61.0(4)
C111 N1 C131 C132 178.7(4)
N1 C131 C132 C133 173.1(3)
C131 C132 C133 C134 179.7(4)
C121 N1 C141 C142 -178.5(3)
C111 N1 C141 C142 60.4(4)
C131 N1 C141 C142 -57.2(5)
N1 C141 C142 C143 179.6(3)
C141 C142 C143 C144 -178.4(4)
C231 N2 C211 C212 -64.8(5)
C221 N2 C211 C212 55.0(6)
C241 N2 C211 C212 173.5(4)
N2 C211 C212 C213 176.9(4)
C211 C212 C213 C214 179.1(6)
C231 N2 C221 C222 176.7(4)
C241 N2 C221 C222 -61.8(5)
C211 N2 C221 C222 56.0(5)
N2 C221 C222 C223 -178.8(4)
C221 C222 C223 C224 -174.4(4)
C221 N2 C231 C232 66.8(5)
C241 N2 C231 C232 -52.5(5)
C211 N2 C231 C232 -171.3(4)
N2 C231 C232 C233 -173.8(4)
C231 C232 C233 C234 -178.0(5)
C231 N2 C241 C242 -54.3(5)
C221 N2 C241 C242 -173.5(4)
C211 N2 C241 C242 65.9(5)
N2 C241 C242 C243 -176.9(4)
C241 C242 C243 C244 -66.9(7)
